data_1504789
loop_
_publ_author_name
'Wezenberg, Sander J.'
'Escudero-Ad\'an, Eduardo C'
'Benet-Buchholz, Jordi'
'Kleij, Arjan W.'

_publ_contact_author
;
    Dr. Benet-Buchholz, Jordi
    Institute of Chemical Research of Catalonia (ICIQ)    
    X-ray Diffraction Unit
    Avgda. Pa\=isos Catalans 16
    E-43007 Tarragona, Spain
;
_publ_section_title
;
 Colorimetric discrimination between important alkaloid nuclei mediated by
 a bis-salphen chromophore.
;
_journal_issue 15
_journal_name_full 'Organic letters'
_journal_page_first 3311
_journal_page_last 3314
_journal_paper_doi 10.1021/ol801167r
_journal_volume 10
_journal_year 2008
_chemical_formula_sum 'C85 H105 N5 O6 Zn2'
_chemical_formula_weight 1423.48
_chemical_name_systematic
;

 ?

;
_space_group_IT_number 14
_symmetry_cell_setting monoclinic
_symmetry_space_group_name_Hall '-P 2yn'
_symmetry_space_group_name_H-M 'P 1 21/n 1'
_atom_sites_solution_hydrogens geom
_atom_sites_solution_primary direct
_atom_sites_solution_secondary difmap
_audit_creation_method SHELXL-97
_cell_angle_alpha 90.00
_cell_angle_beta 101.34(3)
_cell_angle_gamma 90.00
_cell_formula_units_Z 4
_cell_length_a 11.607(7)
_cell_length_b 25.129(14)
_cell_length_c 26.947(13)
_cell_measurement_reflns_used 5229
_cell_measurement_temperature 100(2)
_cell_measurement_theta_max 29.94
_cell_measurement_theta_min 2.70
_cell_volume 7706(7)
_computing_cell_refinement 'Bruker-Nonius Apex v1.0-22 2002'
_computing_data_collection 'Bruker-Nonius Apex v1.0-22 2002'
_computing_data_reduction 'SAINT+ Version 7.06A Bruker-Nonius, 2004'
_computing_molecular_graphics 'Shelxtl Version 6.12 (Sheldrick, 2001)'
_computing_publication_material 'Shelxtl Version 6.12 (Sheldrick, 2001)'
_computing_structure_refinement 'Shelxtl Version 6.12 (Sheldrick, 2001)'
_computing_structure_solution 'Shelxtl Version 6.12 (Sheldrick, 2001)'
_diffrn_ambient_temperature 100(2)
_diffrn_detector_area_resol_mean 512
_diffrn_detector_type '4K CCD area detector APEX II'
_diffrn_measured_fraction_theta_full 0.845
_diffrn_measured_fraction_theta_max 0.845
_diffrn_measurement_device_type 'Kappa 4-axis goniometer bruker-nonius'
_diffrn_measurement_method
;
 Fullsphere data collection, phi and omega scans
;
_diffrn_measurement_specimen_support 'magnetic support whith 10 micron nylon fiber cryoloop'
_diffrn_radiation_monochromator 'Multilayer Montel 200 mirrors'
_diffrn_radiation_type MoK\a
_diffrn_radiation_wavelength 0.71073
_diffrn_reflns_av_R_equivalents 0.0710
_diffrn_reflns_av_sigmaI/netI 0.0746
_diffrn_reflns_limit_h_max 16
_diffrn_reflns_limit_h_min -10
_diffrn_reflns_limit_k_max 31
_diffrn_reflns_limit_k_min -38
_diffrn_reflns_limit_l_max 38
_diffrn_reflns_limit_l_min -38
_diffrn_reflns_number 86012
_diffrn_reflns_theta_full 33.20
_diffrn_reflns_theta_max 33.20
_diffrn_reflns_theta_min 2.67
_diffrn_source 'rotating anode X-ray tube'
_diffrn_source_current 90
_diffrn_source_power 50
_diffrn_source_size '3 mm x 0.3 mm fine focus'
_diffrn_source_type 'Bruker-Nonius FR 591'
_exptl_absorpt_coefficient_mu 0.678
_exptl_absorpt_correction_T_max 1.0000
_exptl_absorpt_correction_T_min 0.9164
_exptl_absorpt_correction_type empirical
_exptl_absorpt_process_details
; 
 SADABS Version 2.1 2003 Bruker-Nonius
 Blessing, Acta Cryst. (1995) A51 33-38
;
_exptl_crystal_colour orange
_exptl_crystal_density_diffrn 1.227
_exptl_crystal_density_method 'not measured'
_exptl_crystal_description Block
_exptl_crystal_F_000 3032
_exptl_crystal_size_max 0.20
_exptl_crystal_size_mid 0.20
_exptl_crystal_size_min 0.05
_refine_diff_density_max 1.273
_refine_diff_density_min -1.221
_refine_diff_density_rms 0.090
_refine_ls_extinction_method none
_refine_ls_goodness_of_fit_ref 1.032
_refine_ls_hydrogen_treatment mixed
_refine_ls_matrix_type full
_refine_ls_number_parameters 923
_refine_ls_number_reflns 24951
_refine_ls_number_restraints 0
_refine_ls_restrained_S_all 1.032
_refine_ls_R_factor_all 0.0835
_refine_ls_R_factor_gt 0.0506
_refine_ls_shift/su_max 0.003
_refine_ls_shift/su_mean 0.000
_refine_ls_structure_factor_coef Fsqd
_refine_ls_weighting_details 'calc w=1/[\s^2^(Fo^2^)+(0.0548P)^2^+3.4861P] where P=(Fo^2^+2Fc^2^)/3'
_refine_ls_weighting_scheme calc
_refine_ls_wR_factor_gt 0.1148
_refine_ls_wR_factor_ref 0.1296
_reflns_number_gt 17683
_reflns_number_total 24951
_reflns_threshold_expression >2sigma(I)
_cod_data_source_file ol801167r-file005.cif
_cod_data_source_block compound_2_11_awk237h2o_0m
_cod_depositor_comments
;
The following automatic conversions were performed:

'_symmetry_cell_setting' value 'Monoclinic' changed to 'monoclinic'
according to /home/saulius/struct/CIF-dictionaries/cif_core.dic
dictionary named 'cif_core.dic' version 2.4.1 from 2010-06-29.

Automatic conversion script
Id: cif_fix_values 1715 2011-07-08 13:25:40Z adriana 
;
_cod_original_sg_symbol_H-M P2(1)/n
_cod_database_code 1504789

loop_
_symmetry_equiv_pos_as_xyz
'x, y, z'
'-x+1/2, y+1/2, -z+1/2'
'-x, -y, -z'
'x-1/2, -y-1/2, z-1/2'

loop_
_atom_site_label
_atom_site_type_symbol
_atom_site_fract_x
_atom_site_fract_y
_atom_site_fract_z
_atom_site_U_iso_or_equiv
_atom_site_adp_type
_atom_site_occupancy
_atom_site_symmetry_multiplicity
_atom_site_calc_flag
_atom_site_refinement_flags
Zn1B Zn 0.750951(19) 0.326662(8) 0.794190(7) 0.01322(5) Uani 1 1 d .
O1WB O 0.90462(14) 0.36047(7) 0.78273(6) 0.0220(3) Uani 1 1 d .
H1WB H 0.941(3) 0.3374(13) 0.7716(11) 0.043(9) Uiso 1 1 d .
H2WB H 0.946(3) 0.3753(12) 0.8057(11) 0.042(8) Uiso 1 1 d .
O1B O 0.64831(12) 0.39058(5) 0.79706(4) 0.0162(3) Uani 1 1 d .
C1B C 0.83399(16) 0.27826(7) 0.89618(6) 0.0145(3) Uani 1 1 d .
N1B N 0.77264(14) 0.24197(6) 0.78871(5) 0.0148(3) Uani 1 1 d .
O2B O 0.77898(12) 0.31713(5) 0.86799(4) 0.0175(3) Uani 1 1 d .
C2B C 0.88514(16) 0.28921(8) 0.94773(6) 0.0144(3) Uani 1 1 d .
N2B N 0.65592(14) 0.31035(6) 0.72261(5) 0.0151(3) Uani 1 1 d .
C3B C 0.93595(16) 0.24638(8) 0.97719(6) 0.0162(3) Uani 1 1 d .
H3B H 0.9712 0.2537 1.0114 0.019 Uiso 1 1 calc R
C4B C 0.93956(16) 0.19239(8) 0.96038(6) 0.0160(3) Uani 1 1 d .
C5B C 0.89145(17) 0.18256(8) 0.91066(6) 0.0159(3) Uani 1 1 d .
H5B H 0.8912 0.1473 0.8979 0.019 Uiso 1 1 calc R
C6B C 0.84174(16) 0.22465(8) 0.87795(6) 0.0149(3) Uani 1 1 d .
C7B C 0.80386(16) 0.20904(8) 0.82601(6) 0.0152(3) Uani 1 1 d .
H7B H 0.8015 0.1721 0.8185 0.018 Uiso 1 1 calc R
C8B C 0.87758(17) 0.34649(8) 0.96940(6) 0.0169(4) Uani 1 1 d .
C9B C 0.75027(19) 0.35931(9) 0.97204(7) 0.0242(4) Uani 1 1 d .
H9B1 H 0.7217 0.3334 0.9940 0.036 Uiso 1 1 calc R
H9B2 H 0.7015 0.3576 0.9380 0.036 Uiso 1 1 calc R
H9B3 H 0.7460 0.3952 0.9859 0.036 Uiso 1 1 calc R
C10B C 0.9255(2) 0.38986(8) 0.93717(7) 0.0226(4) Uani 1 1 d .
H10D H 0.8735 0.3925 0.9039 0.034 Uiso 1 1 calc R
H10E H 1.0047 0.3800 0.9329 0.034 Uiso 1 1 calc R
H10F H 0.9283 0.4243 0.9545 0.034 Uiso 1 1 calc R
C11B C 0.95150(18) 0.35127(8) 1.02282(7) 0.0202(4) Uani 1 1 d .
H11D H 0.9483 0.3880 1.0348 0.030 Uiso 1 1 calc R
H11E H 1.0332 0.3418 1.0223 0.030 Uiso 1 1 calc R
H11F H 0.9204 0.3272 1.0456 0.030 Uiso 1 1 calc R
C12B C 0.99849(18) 0.14805(8) 0.99627(6) 0.0186(4) Uani 1 1 d .
C13B C 0.9739(2) 0.09130(9) 0.97403(8) 0.0322(5) Uani 1 1 d .
H13D H 1.0095 0.0649 0.9992 0.048 Uiso 1 1 calc R
H13E H 1.0079 0.0877 0.9437 0.048 Uiso 1 1 calc R
H13F H 0.8889 0.0854 0.9651 0.048 Uiso 1 1 calc R
C14B C 1.1307(2) 0.15829(12) 1.00764(10) 0.0391(6) Uani 1 1 d .
H14D H 1.1464 0.1934 1.0234 0.059 Uiso 1 1 calc R
H14E H 1.1604 0.1572 0.9761 0.059 Uiso 1 1 calc R
H14F H 1.1700 0.1308 1.0308 0.059 Uiso 1 1 calc R
C15B C 0.9521(2) 0.14964(9) 1.04590(7) 0.0252(4) Uani 1 1 d .
H15D H 0.8672 0.1430 1.0387 0.038 Uiso 1 1 calc R
H15E H 0.9679 0.1847 1.0617 0.038 Uiso 1 1 calc R
H15F H 0.9916 0.1222 1.0690 0.038 Uiso 1 1 calc R
C16B C 0.74496(16) 0.22276(7) 0.73867(6) 0.0133(3) Uani 1 1 d .
C17B C 0.77798(18) 0.17250(8) 0.72225(7) 0.0175(4) Uani 1 1 d .
H17B H 0.8197 0.1481 0.7462 0.021 Uiso 1 1 calc R
C18B C 0.74995(18) 0.15864(8) 0.67170(7) 0.0201(4) Uani 1 1 d .
H18B H 0.7700 0.1245 0.6608 0.024 Uiso 1 1 calc R
C19B C 0.69155(18) 0.19563(8) 0.63669(7) 0.0205(4) Uani 1 1 d .
H19B H 0.6730 0.1865 0.6018 0.025 Uiso 1 1 calc R
C20B C 0.66002(17) 0.24583(8) 0.65228(6) 0.0186(4) Uani 1 1 d .
H20B H 0.6220 0.2706 0.6278 0.022 Uiso 1 1 calc R
C21B C 0.68392(16) 0.25970(7) 0.70317(6) 0.0148(3) Uani 1 1 d .
C22B C 0.56874(16) 0.33870(7) 0.69905(6) 0.0143(3) Uani 1 1 d .
H22B H 0.5265 0.3246 0.6681 0.017 Uiso 1 1 calc R
C23B C 0.52812(16) 0.38973(7) 0.71468(6) 0.0133(3) Uani 1 1 d .
C24B C 0.43682(16) 0.41467(7) 0.67977(6) 0.0141(3) Uani 1 1 d .
H24B H 0.4086 0.3978 0.6482 0.017 Uiso 1 1 calc R
C25B C 0.38681(16) 0.46279(7) 0.68974(6) 0.0144(3) Uani 1 1 d .
C26B C 0.43250(16) 0.48753(7) 0.73653(6) 0.0143(3) Uani 1 1 d .
H26B H 0.4013 0.5210 0.7435 0.017 Uiso 1 1 calc R
C27B C 0.52059(16) 0.46535(7) 0.77277(6) 0.0132(3) Uani 1 1 d .
C28B C 0.57006(16) 0.41423(7) 0.76244(6) 0.0136(3) Uani 1 1 d .
C29B C 0.29294(17) 0.49194(8) 0.65109(6) 0.0165(3) Uani 1 1 d .
C30B C 0.35494(19) 0.53629(9) 0.62599(8) 0.0250(4) Uani 1 1 d .
H30D H 0.2961 0.5566 0.6024 0.038 Uiso 1 1 calc R
H30E H 0.4108 0.5201 0.6075 0.038 Uiso 1 1 calc R
H30F H 0.3971 0.5601 0.6522 0.038 Uiso 1 1 calc R
C31B C 0.2332(2) 0.45342(9) 0.60956(8) 0.0321(5) Uani 1 1 d .
H31D H 0.1967 0.4242 0.6250 0.048 Uiso 1 1 calc R
H31E H 0.2920 0.4390 0.5916 0.048 Uiso 1 1 calc R
H31F H 0.1728 0.4725 0.5856 0.048 Uiso 1 1 calc R
C32B C 0.19799(18) 0.51682(9) 0.67585(7) 0.0221(4) Uani 1 1 d .
H32D H 0.1590 0.4889 0.6918 0.033 Uiso 1 1 calc R
H32E H 0.1400 0.5350 0.6500 0.033 Uiso 1 1 calc R
H32F H 0.2341 0.5426 0.7016 0.033 Uiso 1 1 calc R
C33B C 0.56665(17) 0.49469(7) 0.82302(6) 0.0156(3) Uani 1 1 d .
C34B C 0.69960(18) 0.50373(8) 0.83010(7) 0.0209(4) Uani 1 1 d .
H34D H 0.7393 0.4694 0.8293 0.031 Uiso 1 1 calc R
H34E H 0.7283 0.5211 0.8627 0.031 Uiso 1 1 calc R
H34F H 0.7161 0.5264 0.8027 0.031 Uiso 1 1 calc R
C35B C 0.50952(18) 0.55070(8) 0.82447(7) 0.0202(4) Uani 1 1 d .
H35D H 0.5252 0.5722 0.7962 0.030 Uiso 1 1 calc R
H35E H 0.5430 0.5683 0.8565 0.030 Uiso 1 1 calc R
H35F H 0.4245 0.5467 0.8216 0.030 Uiso 1 1 calc R
C36B C 0.53827(19) 0.46150(8) 0.86748(7) 0.0214(4) Uani 1 1 d .
H36D H 0.4538 0.4541 0.8615 0.032 Uiso 1 1 calc R
H36E H 0.5613 0.4815 0.8991 0.032 Uiso 1 1 calc R
H36F H 0.5818 0.4279 0.8700 0.032 Uiso 1 1 calc R
N1A N 0.42448(14) 0.22186(6) 0.76398(5) 0.0150(3) Uani 1 1 d .
O1A O 0.45439(12) 0.20530(5) 0.86932(4) 0.0170(3) Uani 1 1 d .
C1A C 0.27706(16) 0.35487(7) 0.86924(6) 0.0151(3) Uani 1 1 d .
O1W O 0.54179(14) 0.31573(7) 0.84712(6) 0.0222(3) Uani 1 1 d .
H1WA H 0.607(3) 0.3068(13) 0.8596(11) 0.045(9) Uiso 1 1 d .
H2WA H 0.558(3) 0.3412(11) 0.8329(10) 0.028(7) Uiso 1 1 d .
Zn1A Zn 0.397090(19) 0.266881(8) 0.826782(7) 0.01338(5) Uani 1 1 d .
O2A O 0.31376(12) 0.30548(5) 0.87324(5) 0.0161(3) Uani 1 1 d .
N2A N 0.30288(13) 0.31211(6) 0.76814(5) 0.0133(3) Uani 1 1 d .
C2A C 0.26482(17) 0.38527(8) 0.91375(6) 0.0160(3) Uani 1 1 d .
C3A C 0.22165(17) 0.43730(8) 0.90838(7) 0.0172(4) Uani 1 1 d .
H3A H 0.2126 0.4555 0.9383 0.021 Uiso 1 1 calc R
C4A C 0.19021(17) 0.46507(8) 0.86176(7) 0.0164(3) Uani 1 1 d .
C5A C 0.20391(17) 0.43680(8) 0.81969(6) 0.0170(4) Uani 1 1 d .
H5A H 0.1841 0.4536 0.7876 0.020 Uiso 1 1 calc R
C6A C 0.24708(16) 0.38274(7) 0.82199(6) 0.0146(3) Uani 1 1 d .
C7A C 0.26006(16) 0.35959(7) 0.77489(6) 0.0155(3) Uani 1 1 d .
H7A H 0.2353 0.3806 0.7454 0.019 Uiso 1 1 calc R
C8A C 0.30655(18) 0.35932(8) 0.96578(6) 0.0188(4) Uani 1 1 d .
C9A C 0.43943(19) 0.34902(10) 0.97301(7) 0.0257(4) Uani 1 1 d .
H9A1 H 0.4672 0.3317 1.0058 0.039 Uiso 1 1 calc R
H9A2 H 0.4807 0.3829 0.9721 0.039 Uiso 1 1 calc R
H9A3 H 0.4550 0.3259 0.9458 0.039 Uiso 1 1 calc R
C10A C 0.2415(2) 0.30586(9) 0.97067(7) 0.0229(4) Uani 1 1 d .
H10A H 0.2591 0.2940 1.0060 0.034 Uiso 1 1 calc R
H10B H 0.2679 0.2789 0.9492 0.034 Uiso 1 1 calc R
H10C H 0.1566 0.3112 0.9599 0.034 Uiso 1 1 calc R
C11A C 0.2857(2) 0.39691(9) 1.00854(7) 0.0252(4) Uani 1 1 d .
H11A H 0.2014 0.4039 1.0048 0.038 Uiso 1 1 calc R
H11B H 0.3273 0.4305 1.0065 0.038 Uiso 1 1 calc R
H11C H 0.3153 0.3802 1.0414 0.038 Uiso 1 1 calc R
C12A C 0.14406(18) 0.52328(8) 0.86098(7) 0.0187(4) Uani 1 1 d .
C13A C 0.1335(2) 0.54904(8) 0.80865(7) 0.0258(4) Uani 1 1 d .
H13A H 0.0775 0.5288 0.7837 0.039 Uiso 1 1 calc R
H13B H 0.2106 0.5490 0.7989 0.039 Uiso 1 1 calc R
H13C H 0.1059 0.5858 0.8099 0.039 Uiso 1 1 calc R
C14A C 0.2298(2) 0.55885(9) 0.89820(7) 0.0242(4) Uani 1 1 d .
H14A H 0.2014 0.5957 0.8956 0.036 Uiso 1 1 calc R
H14B H 0.3080 0.5573 0.8897 0.036 Uiso 1 1 calc R
H14C H 0.2341 0.5460 0.9329 0.036 Uiso 1 1 calc R
C15A C 0.0237(2) 0.52375(10) 0.87577(9) 0.0300(5) Uani 1 1 d .
H15A H -0.0049 0.5604 0.8757 0.045 Uiso 1 1 calc R
H15B H 0.0303 0.5086 0.9097 0.045 Uiso 1 1 calc R
H15C H -0.0316 0.5025 0.8514 0.045 Uiso 1 1 calc R
C16A C 0.30628(16) 0.29223(7) 0.71945(6) 0.0133(3) Uani 1 1 d .
C17A C 0.24512(17) 0.31554(8) 0.67485(6) 0.0159(3) Uani 1 1 d .
H17A H 0.1989 0.3465 0.6763 0.019 Uiso 1 1 calc R
C18A C 0.25232(18) 0.29320(8) 0.62869(6) 0.0183(4) Uani 1 1 d .
H18A H 0.2126 0.3095 0.5983 0.022 Uiso 1 1 calc R
C19A C 0.31795(19) 0.24651(8) 0.62622(7) 0.0203(4) Uani 1 1 d .
H19A H 0.3217 0.2315 0.5942 0.024 Uiso 1 1 calc R
C20A C 0.37700(18) 0.22225(8) 0.66989(7) 0.0184(4) Uani 1 1 d .
H20A H 0.4205 0.1906 0.6679 0.022 Uiso 1 1 calc R
C21A C 0.37222(16) 0.24472(7) 0.71712(6) 0.0148(3) Uani 1 1 d .
C22A C 0.48652(17) 0.17784(7) 0.76703(6) 0.0151(3) Uani 1 1 d .
H22A H 0.5033 0.1645 0.7362 0.018 Uiso 1 1 calc R
C23A C 0.53166(16) 0.14766(7) 0.81176(6) 0.0149(3) Uani 1 1 d .
C24A C 0.59405(17) 0.09978(7) 0.80509(7) 0.0163(3) Uani 1 1 d .
H24A H 0.6056 0.0913 0.7721 0.020 Uiso 1 1 calc R
C25A C 0.63822(17) 0.06531(8) 0.84411(7) 0.0165(3) Uani 1 1 d .
C26A C 0.61844(17) 0.08054(8) 0.89215(7) 0.0173(4) Uani 1 1 d .
H26A H 0.6478 0.0579 0.9200 0.021 Uiso 1 1 calc R
C27A C 0.55885(16) 0.12655(8) 0.90176(6) 0.0151(3) Uani 1 1 d .
C28A C 0.51203(16) 0.16237(7) 0.86089(6) 0.0141(3) Uani 1 1 d .
C29A C 0.70850(19) 0.01452(8) 0.83568(7) 0.0204(4) Uani 1 1 d .
C30A C 0.6428(2) -0.01895(9) 0.79109(9) 0.0286(5) Uani 1 1 d .
H30A H 0.5668 -0.0302 0.7981 0.043 Uiso 1 1 calc R
H30B H 0.6897 -0.0504 0.7867 0.043 Uiso 1 1 calc R
H30C H 0.6301 0.0025 0.7601 0.043 Uiso 1 1 calc R
C31A C 0.7324(3) -0.02274(10) 0.88184(9) 0.0393(6) Uani 1 1 d .
H31A H 0.7790 -0.0039 0.9108 0.059 Uiso 1 1 calc R
H31B H 0.7758 -0.0541 0.8740 0.059 Uiso 1 1 calc R
H31C H 0.6576 -0.0340 0.8901 0.059 Uiso 1 1 calc R
C32A C 0.8267(2) 0.03210(10) 0.82368(9) 0.0298(5) Uani 1 1 d .
H32A H 0.8128 0.0532 0.7925 0.045 Uiso 1 1 calc R
H32B H 0.8735 0.0006 0.8192 0.045 Uiso 1 1 calc R
H32C H 0.8692 0.0537 0.8517 0.045 Uiso 1 1 calc R
C33A C 0.54114(17) 0.14061(8) 0.95503(6) 0.0172(4) Uani 1 1 d .
C34A C 0.59980(19) 0.19544(9) 0.97158(7) 0.0223(4) Uani 1 1 d .
H34A H 0.5626 0.2232 0.9483 0.033 Uiso 1 1 calc R
H34B H 0.6838 0.1937 0.9708 0.033 Uiso 1 1 calc R
H34C H 0.5898 0.2038 1.0060 0.033 Uiso 1 1 calc R
C35A C 0.5952(2) 0.09782(9) 0.99363(7) 0.0263(5) Uani 1 1 d .
H35A H 0.5819 0.1075 1.0273 0.039 Uiso 1 1 calc R
H35B H 0.6798 0.0953 0.9945 0.039 Uiso 1 1 calc R
H35C H 0.5582 0.0634 0.9837 0.039 Uiso 1 1 calc R
C36A C 0.40930(18) 0.14303(9) 0.95627(7) 0.0218(4) Uani 1 1 d .
H36A H 0.3992 0.1495 0.9910 0.033 Uiso 1 1 calc R
H36B H 0.3722 0.1092 0.9442 0.033 Uiso 1 1 calc R
H36C H 0.3725 0.1719 0.9343 0.033 Uiso 1 1 calc R
N1S N 1.00109(15) 0.28221(7) 0.73723(6) 0.0188(3) Uani 1 1 d .
C1S C 1.06009(17) 0.24091(8) 0.76339(7) 0.0180(4) Uani 1 1 d .
C2S C 1.08448(19) 0.24326(9) 0.81698(7) 0.0233(4) Uani 1 1 d .
H2S H 1.0552 0.2719 0.8339 0.028 Uiso 1 1 calc R
C3S C 1.1503(2) 0.20411(10) 0.84419(8) 0.0285(5) Uani 1 1 d .
H3S H 1.1658 0.2059 0.8801 0.034 Uiso 1 1 calc R
C4S C 1.1965(2) 0.16058(10) 0.82016(9) 0.0319(5) Uani 1 1 d .
H4S H 1.2450 0.1349 0.8401 0.038 Uiso 1 1 calc R
C5S C 1.1716(2) 0.15564(9) 0.76917(8) 0.0275(5) Uani 1 1 d .
H5S H 1.2005 0.1261 0.7533 0.033 Uiso 1 1 calc R
C6S C 1.10136(18) 0.19538(8) 0.73921(7) 0.0216(4) Uani 1 1 d .
C7S C 1.07341(19) 0.19267(9) 0.68696(7) 0.0230(4) Uani 1 1 d .
H7S H 1.0973 0.1629 0.6697 0.028 Uiso 1 1 calc R
C8S C 1.00971(18) 0.23414(9) 0.65978(7) 0.0211(4) Uani 1 1 d .
C9S C 0.9789(2) 0.23421(10) 0.60603(7) 0.0291(5) Uani 1 1 d .
H9S H 0.9970 0.2044 0.5873 0.035 Uiso 1 1 calc R
C10S C 0.9230(2) 0.27742(10) 0.58132(8) 0.0323(5) Uani 1 1 d .
H10S H 0.9027 0.2770 0.5454 0.039 Uiso 1 1 calc R
C11S C 0.8942(2) 0.32307(10) 0.60792(8) 0.0312(5) Uani 1 1 d .
H11S H 0.8571 0.3527 0.5895 0.037 Uiso 1 1 calc R
C12S C 0.9192(2) 0.32467(9) 0.65928(7) 0.0251(4) Uani 1 1 d .
H12S H 0.8988 0.3549 0.6769 0.030 Uiso 1 1 calc R
C13S C 0.97722(17) 0.27975(8) 0.68671(7) 0.0191(4) Uani 1 1 d .

loop_
_atom_site_aniso_label
_atom_site_aniso_U_11
_atom_site_aniso_U_22
_atom_site_aniso_U_33
_atom_site_aniso_U_23
_atom_site_aniso_U_13
_atom_site_aniso_U_12
Zn1B 0.01240(10) 0.01527(11) 0.01150(9) -0.00082(7) 0.00111(7) 0.00139(8)
O1WB 0.0178(7) 0.0240(8) 0.0250(7) -0.0039(6) 0.0063(6) -0.0023(6)
O1B 0.0158(7) 0.0181(7) 0.0131(5) -0.0003(5) -0.0010(4) 0.0043(5)
C1B 0.0115(8) 0.0183(9) 0.0137(7) 0.0011(6) 0.0025(6) 0.0001(6)
N1B 0.0138(7) 0.0183(8) 0.0118(6) -0.0017(5) 0.0017(5) 0.0006(6)
O2B 0.0189(7) 0.0196(7) 0.0131(5) 0.0004(5) 0.0009(5) 0.0051(5)
C2B 0.0107(8) 0.0203(9) 0.0127(7) -0.0006(6) 0.0033(6) -0.0015(7)
N2B 0.0144(8) 0.0176(8) 0.0132(6) -0.0008(5) 0.0025(5) 0.0010(6)
C3B 0.0126(8) 0.0242(10) 0.0115(7) 0.0005(6) 0.0018(6) -0.0001(7)
C4B 0.0119(8) 0.0226(10) 0.0137(7) 0.0020(6) 0.0033(6) 0.0009(7)
C5B 0.0157(9) 0.0169(9) 0.0153(7) 0.0004(6) 0.0034(6) 0.0003(7)
C6B 0.0132(8) 0.0193(9) 0.0118(7) -0.0007(6) 0.0016(6) 0.0005(7)
C7B 0.0128(8) 0.0162(9) 0.0163(7) -0.0019(6) 0.0025(6) 0.0001(6)
C8B 0.0161(9) 0.0211(9) 0.0132(7) -0.0020(6) 0.0018(6) 0.0012(7)
C9B 0.0173(10) 0.0319(12) 0.0233(9) -0.0075(8) 0.0036(7) 0.0044(8)
C10B 0.0284(11) 0.0201(10) 0.0181(8) 0.0000(7) 0.0019(7) -0.0027(8)
C11B 0.0212(10) 0.0229(10) 0.0154(8) -0.0030(7) 0.0007(6) -0.0015(8)
C12B 0.0183(9) 0.0225(10) 0.0148(7) 0.0040(7) 0.0027(6) 0.0034(7)
C13B 0.0514(16) 0.0245(11) 0.0189(9) 0.0023(8) 0.0028(9) 0.0125(10)
C14B 0.0195(12) 0.0507(16) 0.0452(13) 0.0247(12) 0.0017(10) 0.0070(10)
C15B 0.0354(13) 0.0254(11) 0.0155(8) 0.0042(7) 0.0069(7) 0.0024(9)
C16B 0.0105(8) 0.0168(9) 0.0128(7) -0.0015(6) 0.0027(6) -0.0010(6)
C17B 0.0184(9) 0.0181(9) 0.0157(7) -0.0008(6) 0.0026(6) 0.0022(7)
C18B 0.0223(10) 0.0173(9) 0.0198(8) -0.0064(7) 0.0023(7) 0.0018(7)
C19B 0.0204(10) 0.0256(10) 0.0144(7) -0.0055(7) 0.0004(6) 0.0033(8)
C20B 0.0170(9) 0.0236(10) 0.0141(7) -0.0012(7) 0.0001(6) 0.0040(7)
C21B 0.0120(8) 0.0181(9) 0.0142(7) -0.0025(6) 0.0023(6) 0.0004(6)
C22B 0.0133(8) 0.0166(9) 0.0127(7) -0.0006(6) 0.0021(6) -0.0002(6)
C23B 0.0113(8) 0.0152(8) 0.0134(7) 0.0010(6) 0.0022(6) 0.0005(6)
C24B 0.0128(8) 0.0177(9) 0.0115(7) -0.0002(6) 0.0015(6) -0.0008(6)
C25B 0.0128(8) 0.0155(8) 0.0142(7) 0.0014(6) 0.0014(6) -0.0011(6)
C26B 0.0146(9) 0.0131(8) 0.0150(7) -0.0010(6) 0.0021(6) 0.0003(6)
C27B 0.0120(8) 0.0144(8) 0.0132(7) 0.0005(6) 0.0020(6) -0.0004(6)
C28B 0.0125(8) 0.0161(8) 0.0121(7) 0.0007(6) 0.0023(6) -0.0008(6)
C29B 0.0150(9) 0.0189(9) 0.0141(7) 0.0004(6) -0.0010(6) 0.0031(7)
C30B 0.0205(10) 0.0298(11) 0.0252(9) 0.0117(8) 0.0056(7) 0.0063(8)
C31B 0.0361(13) 0.0265(11) 0.0250(10) -0.0062(8) -0.0155(9) 0.0104(9)
C32B 0.0127(9) 0.0314(11) 0.0217(8) 0.0032(8) 0.0021(7) 0.0041(8)
C33B 0.0153(9) 0.0166(9) 0.0141(7) -0.0021(6) 0.0011(6) 0.0006(7)
C34B 0.0159(9) 0.0209(10) 0.0241(9) -0.0052(7) -0.0006(7) -0.0022(7)
C35B 0.0190(10) 0.0193(10) 0.0208(8) -0.0043(7) 0.0003(7) 0.0026(7)
C36B 0.0260(11) 0.0237(10) 0.0142(8) -0.0025(7) 0.0033(7) -0.0002(8)
N1A 0.0161(8) 0.0162(8) 0.0132(6) 0.0005(5) 0.0044(5) 0.0006(6)
O1A 0.0179(7) 0.0188(7) 0.0150(5) 0.0003(5) 0.0050(5) 0.0057(5)
C1A 0.0111(8) 0.0182(9) 0.0162(7) 0.0004(6) 0.0036(6) 0.0003(6)
O1W 0.0122(7) 0.0255(8) 0.0279(7) 0.0070(6) 0.0013(5) -0.0034(6)
Zn1A 0.01294(10) 0.01483(10) 0.01273(9) -0.00002(7) 0.00337(7) 0.00154(8)
O2A 0.0159(7) 0.0171(7) 0.0168(6) 0.0019(5) 0.0071(5) 0.0028(5)
N2A 0.0114(7) 0.0168(7) 0.0124(6) -0.0013(5) 0.0037(5) -0.0007(5)
C2A 0.0138(9) 0.0197(9) 0.0153(7) 0.0009(6) 0.0047(6) 0.0007(7)
C3A 0.0155(9) 0.0202(9) 0.0169(7) -0.0029(7) 0.0059(6) 0.0014(7)
C4A 0.0140(9) 0.0172(9) 0.0184(8) -0.0011(6) 0.0042(6) 0.0014(7)
C5A 0.0170(9) 0.0181(9) 0.0159(7) 0.0021(6) 0.0029(6) 0.0040(7)
C6A 0.0125(8) 0.0162(9) 0.0157(7) -0.0006(6) 0.0041(6) 0.0008(6)
C7A 0.0129(8) 0.0187(9) 0.0151(7) 0.0010(6) 0.0030(6) -0.0007(7)
C8A 0.0199(10) 0.0223(10) 0.0150(7) 0.0009(7) 0.0054(6) 0.0036(7)
C9A 0.0225(11) 0.0367(12) 0.0172(8) 0.0039(8) 0.0021(7) 0.0057(9)
C10A 0.0261(11) 0.0245(11) 0.0205(8) 0.0040(7) 0.0110(7) 0.0017(8)
C11A 0.0314(12) 0.0294(11) 0.0157(8) -0.0007(7) 0.0068(7) 0.0044(9)
C12A 0.0181(10) 0.0194(9) 0.0195(8) -0.0018(7) 0.0055(7) 0.0035(7)
C13A 0.0339(12) 0.0171(10) 0.0243(9) 0.0011(7) 0.0008(8) 0.0077(8)
C14A 0.0293(12) 0.0223(10) 0.0211(9) -0.0040(7) 0.0049(7) 0.0020(8)
C15A 0.0222(11) 0.0279(12) 0.0427(12) -0.0029(9) 0.0127(9) 0.0073(9)
C16A 0.0111(8) 0.0165(9) 0.0132(7) -0.0007(6) 0.0045(6) -0.0022(6)
C17A 0.0144(9) 0.0173(9) 0.0163(7) -0.0005(6) 0.0034(6) -0.0015(7)
C18A 0.0186(9) 0.0224(10) 0.0136(7) 0.0003(7) 0.0028(6) -0.0027(7)
C19A 0.0243(10) 0.0245(10) 0.0127(7) -0.0021(7) 0.0049(6) -0.0010(8)
C20A 0.0213(10) 0.0186(9) 0.0164(8) -0.0015(7) 0.0065(6) 0.0020(7)
C21A 0.0146(9) 0.0162(9) 0.0138(7) 0.0009(6) 0.0032(6) -0.0014(6)
C22A 0.0161(9) 0.0165(9) 0.0138(7) -0.0022(6) 0.0053(6) -0.0016(7)
C23A 0.0147(9) 0.0147(9) 0.0155(7) -0.0015(6) 0.0036(6) 0.0003(6)
C24A 0.0146(9) 0.0171(9) 0.0177(8) -0.0027(6) 0.0045(6) 0.0009(7)
C25A 0.0146(9) 0.0158(9) 0.0195(8) -0.0015(6) 0.0044(6) 0.0016(7)
C26A 0.0146(9) 0.0191(9) 0.0175(8) 0.0011(7) 0.0018(6) 0.0019(7)
C27A 0.0121(8) 0.0177(9) 0.0156(7) -0.0004(6) 0.0028(6) -0.0003(6)
C28A 0.0116(8) 0.0146(8) 0.0160(7) -0.0002(6) 0.0027(6) 0.0006(6)
C29A 0.0204(10) 0.0192(10) 0.0213(8) -0.0020(7) 0.0034(7) 0.0048(7)
C30A 0.0245(11) 0.0210(11) 0.0383(11) -0.0097(9) 0.0012(9) 0.0040(8)
C31A 0.0623(19) 0.0263(12) 0.0311(11) 0.0050(9) 0.0137(11) 0.0238(12)
C32A 0.0185(11) 0.0287(12) 0.0420(12) -0.0098(9) 0.0053(9) 0.0060(9)
C33A 0.0157(9) 0.0221(10) 0.0136(7) 0.0009(6) 0.0026(6) 0.0040(7)
C34A 0.0188(10) 0.0294(11) 0.0178(8) -0.0045(7) 0.0016(7) -0.0006(8)
C35A 0.0302(12) 0.0319(12) 0.0160(8) 0.0030(8) 0.0027(7) 0.0106(9)
C36A 0.0167(10) 0.0321(11) 0.0171(8) -0.0001(7) 0.0048(6) -0.0003(8)
N1S 0.0147(8) 0.0257(9) 0.0165(7) 0.0006(6) 0.0040(5) -0.0021(6)
C1S 0.0113(9) 0.0243(10) 0.0182(8) 0.0023(7) 0.0021(6) -0.0064(7)
C2S 0.0183(10) 0.0332(12) 0.0179(8) 0.0011(8) 0.0025(7) -0.0072(8)
C3S 0.0255(11) 0.0356(13) 0.0207(9) 0.0085(8) -0.0041(7) -0.0112(9)
C4S 0.0259(12) 0.0283(12) 0.0364(11) 0.0133(9) -0.0065(9) -0.0079(9)
C5S 0.0240(11) 0.0199(10) 0.0368(11) 0.0042(8) 0.0015(8) -0.0036(8)
C6S 0.0169(10) 0.0221(10) 0.0258(9) 0.0020(7) 0.0040(7) -0.0069(7)
C7S 0.0242(11) 0.0210(10) 0.0248(9) -0.0034(7) 0.0074(7) -0.0063(8)
C8S 0.0192(10) 0.0271(11) 0.0176(8) -0.0009(7) 0.0052(7) -0.0085(8)
C9S 0.0336(13) 0.0361(13) 0.0182(9) -0.0032(8) 0.0066(8) -0.0137(10)
C10S 0.0338(13) 0.0446(14) 0.0170(9) 0.0047(9) 0.0008(8) -0.0150(10)
C11S 0.0269(12) 0.0398(14) 0.0239(10) 0.0109(9) -0.0020(8) -0.0042(10)
C12S 0.0212(11) 0.0300(12) 0.0234(9) 0.0046(8) 0.0030(7) -0.0001(8)
C13S 0.0155(9) 0.0251(10) 0.0171(8) 0.0003(7) 0.0043(6) -0.0048(7)

loop_
_atom_type_symbol
_atom_type_description
_atom_type_scat_dispersion_real
_atom_type_scat_dispersion_imag
_atom_type_scat_source
C C 0.0033 0.0016 'International Tables Vol C Tables 4.2.6.8 and 6.1.1.4'
H H 0.0000 0.0000 'International Tables Vol C Tables 4.2.6.8 and 6.1.1.4'
N N 0.0061 0.0033 'International Tables Vol C Tables 4.2.6.8 and 6.1.1.4'
O O 0.0106 0.0060 'International Tables Vol C Tables 4.2.6.8 and 6.1.1.4'
Zn Zn 0.2839 1.4301 'International Tables Vol C Tables 4.2.6.8 and 6.1.1.4'

loop_
_geom_angle_atom_site_label_1
_geom_angle_atom_site_label_2
_geom_angle_atom_site_label_3
_geom_angle
O2B Zn1B O1B 92.28(5)
O2B Zn1B O1WB 103.10(7)
O1B Zn1B O1WB 102.37(7)
O2B Zn1B N2B 150.71(7)
O1B Zn1B N2B 89.02(6)
O1WB Zn1B N2B 105.18(7)
O2B Zn1B N1B 87.17(6)
O1B Zn1B N1B 150.60(6)
O1WB Zn1B N1B 106.39(7)
N2B Zn1B N1B 77.75(6)
C28B O1B Zn1B 131.93(11)
O2B C1B C2B 118.58(16)
O2B C1B C6B 123.34(15)
C2B C1B C6B 118.04(16)
C7B N1B C16B 119.96(16)
C7B N1B Zn1B 126.61(12)
C16B N1B Zn1B 113.39(11)
C1B O2B Zn1B 129.52(12)
C3B C2B C1B 116.94(17)
C3B C2B C8B 123.08(15)
C1B C2B C8B 119.92(15)
C22B N2B C21B 121.23(15)
C22B N2B Zn1B 124.75(13)
C21B N2B Zn1B 113.48(11)
C2B C3B C4B 125.78(16)
C5B C4B C3B 116.64(16)
C5B C4B C12B 121.87(18)
C3B C4B C12B 121.46(15)
C4B C5B C6B 120.62(17)
C5B C6B C7B 114.16(17)
C5B C6B C1B 121.84(15)
C7B C6B C1B 123.98(16)
N1B C7B C6B 124.47(18)
C9B C8B C11B 107.96(16)
C9B C8B C2B 109.73(16)
C11B C8B C2B 111.22(15)
C9B C8B C10B 109.39(17)
C11B C8B C10B 105.87(16)
C2B C8B C10B 112.50(15)
C14B C12B C15B 109.35(18)
C14B C12B C4B 107.95(17)
C15B C12B C4B 109.77(17)
C14B C12B C13B 109.5(2)
C15B C12B C13B 106.90(17)
C4B C12B C13B 113.34(16)
N1B C16B C17B 125.46(16)
N1B C16B C21B 114.26(16)
C17B C16B C21B 120.20(15)
C18B C17B C16B 120.49(17)
C17B C18B C19B 119.06(18)
C18B C19B C20B 121.07(16)
C21B C20B C19B 120.59(17)
C20B C21B C16B 118.54(17)
C20B C21B N2B 124.49(16)
C16B C21B N2B 116.90(15)
N2B C22B C23B 127.43(16)
C24B C23B C28B 119.14(16)
C24B C23B C22B 116.08(15)
C28B C23B C22B 124.72(15)
C25B C24B C23B 122.86(16)
C24B C25B C26B 117.23(16)
C24B C25B C29B 123.43(15)
C26B C25B C29B 119.14(16)
C27B C26B C25B 123.24(17)
C26B C27B C28B 118.99(15)
C26B C27B C33B 120.48(16)
C28B C27B C33B 120.53(15)
O1B C28B C23B 120.92(17)
O1B C28B C27B 120.56(15)
C23B C28B C27B 118.48(15)
C32B C29B C25B 112.00(15)
C32B C29B C31B 108.31(18)
C25B C29B C31B 110.57(16)
C32B C29B C30B 109.41(17)
C25B C29B C30B 108.05(16)
C31B C29B C30B 108.44(17)
C34B C33B C27B 110.27(15)
C34B C33B C36B 110.22(15)
C27B C33B C36B 109.41(15)
C34B C33B C35B 106.60(16)
C27B C33B C35B 112.19(14)
C36B C33B C35B 108.11(16)
C22A N1A C21A 122.19(15)
C22A N1A Zn1A 124.62(12)
C21A N1A Zn1A 113.15(12)
C28A O1A Zn1A 132.29(11)
O2A C1A C6A 123.62(16)
O2A C1A C2A 120.89(15)
C6A C1A C2A 115.49(17)
O1A Zn1A O2A 99.71(6)
O1A Zn1A O1W 98.58(7)
O2A Zn1A O1W 90.80(7)
O1A Zn1A N2A 160.76(6)
O2A Zn1A N2A 87.90(7)
O1W Zn1A N2A 98.96(7)
O1A Zn1A N1A 87.62(7)
O2A Zn1A N1A 159.85(6)
O1W Zn1A N1A 106.76(7)
N2A Zn1A N1A 79.80(7)
C1A O2A Zn1A 127.13(11)
C7A N2A C16A 121.91(15)
C7A N2A Zn1A 123.16(11)
C16A N2A Zn1A 114.02(12)
C3A C2A C1A 119.85(16)
C3A C2A C8A 122.28(16)
C1A C2A C8A 117.79(17)
C2A C3A C4A 125.15(17)
C5A C4A C3A 115.12(18)
C5A C4A C12A 124.78(16)
C3A C4A C12A 120.10(16)
C4A C5A C6A 123.13(16)
C7A C6A C1A 122.64(17)
C7A C6A C5A 116.13(15)
C1A C6A C5A 121.22(16)
N2A C7A C6A 126.76(16)
C2A C8A C9A 108.39(16)
C2A C8A C11A 110.71(16)
C9A C8A C11A 107.96(17)
C2A C8A C10A 111.84(16)
C9A C8A C10A 109.54(18)
C11A C8A C10A 108.32(17)
C15A C12A C13A 108.98(18)
C15A C12A C14A 109.32(17)
C13A C12A C14A 106.04(17)
C15A C12A C4A 109.51(17)
C13A C12A C4A 111.94(15)
C14A C12A C4A 110.96(16)
C17A C16A N2A 123.23(17)
C17A C16A C21A 119.94(16)
N2A C16A C21A 116.78(15)
C18A C17A C16A 119.52(18)
C17A C18A C19A 120.68(17)
C20A C19A C18A 120.67(17)
C19A C20A C21A 119.56(19)
C20A C21A N1A 124.13(18)
C20A C21A C16A 119.60(16)
N1A C21A C16A 116.19(15)
N1A C22A C23A 127.12(16)
C22A C23A C24A 116.66(16)
C22A C23A C28A 122.78(17)
C24A C23A C28A 120.50(16)
C25A C24A C23A 123.50(17)
C24A C25A C26A 115.17(17)
C24A C25A C29A 122.04(16)
C26A C25A C29A 122.75(16)
C27A C26A C25A 124.75(17)
C26A C27A C28A 120.04(16)
C26A C27A C33A 121.82(16)
C28A C27A C33A 118.14(16)
O1A C28A C23A 123.37(16)
O1A C28A C27A 120.60(16)
C23A C28A C27A 116.04(16)
C32A C29A C31A 108.61(19)
C32A C29A C30A 108.60(18)
C31A C29A C30A 106.34(19)
C32A C29A C25A 108.10(17)
C31A C29A C25A 113.44(17)
C30A C29A C25A 111.62(16)
C27A C33A C36A 110.31(15)
C27A C33A C35A 111.08(16)
C36A C33A C35A 106.72(17)
C27A C33A C34A 109.86(16)
C36A C33A C34A 109.79(17)
C35A C33A C34A 109.02(16)
C13S N1S C1S 118.34(18)
N1S C1S C2S 118.38(19)
N1S C1S C6S 123.23(17)
C2S C1S C6S 118.37(18)
C3S C2S C1S 119.7(2)
C2S C3S C4S 121.87(19)
C5S C4S C3S 120.4(2)
C4S C5S C6S 119.5(2)
C7S C6S C5S 122.2(2)
C7S C6S C1S 117.78(19)
C5S C6S C1S 120.01(18)
C6S C7S C8S 119.4(2)
C7S C8S C9S 122.4(2)
C7S C8S C13S 119.41(17)
C9S C8S C13S 118.2(2)
C10S C9S C8S 119.8(2)
C9S C10S C11S 121.91(19)
C12S C11S C10S 120.8(2)
C11S C12S C13S 119.0(2)
N1S C13S C12S 117.93(19)
N1S C13S C8S 121.72(18)
C12S C13S C8S 120.34(17)

loop_
_geom_bond_atom_site_label_1
_geom_bond_atom_site_label_2
_geom_bond_distance
Zn1B O2B 1.9656(15)
Zn1B O1B 2.0104(15)
Zn1B O1WB 2.0530(18)
Zn1B N2B 2.0660(17)
Zn1B N1B 2.151(2)
O1B C28B 1.310(2)
C1B O2B 1.322(2)
C1B C2B 1.426(2)
C1B C6B 1.443(3)
N1B C7B 1.297(2)
N1B C16B 1.409(2)
C2B C3B 1.397(3)
C2B C8B 1.562(3)
N2B C22B 1.297(2)
N2B C21B 1.438(2)
C3B C4B 1.434(3)
C4B C5B 1.369(2)
C4B C12B 1.544(3)
C5B C6B 1.424(3)
C6B C7B 1.437(2)
C8B C9B 1.528(3)
C8B C11B 1.529(2)
C8B C10B 1.562(3)
C12B C14B 1.526(3)
C12B C15B 1.537(3)
C12B C13B 1.552(3)
C16B C17B 1.416(3)
C16B C21B 1.418(2)
C17B C18B 1.381(2)
C18B C19B 1.401(3)
C19B C20B 1.401(3)
C20B C21B 1.389(2)
C22B C23B 1.457(3)
C23B C24B 1.417(2)
C23B C28B 1.423(2)
C24B C25B 1.390(3)
C25B C26B 1.412(2)
C25B C29B 1.537(2)
C26B C27B 1.385(2)
C27B C28B 1.456(3)
C27B C33B 1.542(2)
C29B C32B 1.530(3)
C29B C31B 1.538(3)
C29B C30B 1.552(3)
C33B C34B 1.534(3)
C33B C36B 1.547(3)
C33B C35B 1.559(3)
N1A C22A 1.314(2)
N1A C21A 1.411(2)
N1A Zn1A 2.1112(17)
O1A C28A 1.312(2)
O1A Zn1A 1.9624(15)
C1A O2A 1.310(2)
C1A C6A 1.435(2)
C1A C2A 1.452(3)
O1W Zn1A 2.0654(17)
Zn1A O2A 1.9799(15)
Zn1A N2A 2.0749(16)
N2A C7A 1.319(3)
N2A C16A 1.412(2)
C2A C3A 1.398(3)
C2A C8A 1.536(2)
C3A C4A 1.421(3)
C4A C5A 1.373(3)
C4A C12A 1.556(3)
C5A C6A 1.445(3)
C6A C7A 1.431(2)
C8A C9A 1.538(3)
C8A C11A 1.545(3)
C8A C10A 1.559(3)
C12A C15A 1.527(3)
C12A C13A 1.535(3)
C12A C14A 1.550(3)
C16A C17A 1.398(2)
C16A C21A 1.426(3)
C17A C18A 1.382(3)
C18A C19A 1.407(3)
C19A C20A 1.382(3)
C20A C21A 1.403(2)
C22A C23A 1.433(2)
C23A C24A 1.434(3)
C23A C28A 1.435(2)
C24A C25A 1.381(3)
C25A C26A 1.411(3)
C25A C29A 1.555(3)
C26A C27A 1.397(3)
C27A C28A 1.443(2)
C27A C33A 1.531(3)
C29A C32A 1.535(3)
C29A C31A 1.538(3)
C29A C30A 1.540(3)
C33A C36A 1.538(3)
C33A C35A 1.541(3)
C33A C34A 1.562(3)
N1S C13S 1.336(2)
N1S C1S 1.361(3)
C1S C2S 1.417(3)
C1S C6S 1.444(3)
C2S C3S 1.367(3)
C3S C4S 1.428(4)
C4S C5S 1.353(3)
C5S C6S 1.434(3)
C6S C7S 1.383(3)
C7S C8S 1.398(3)
C8S C9S 1.422(3)
C8S C13S 1.446(3)
C9S C10S 1.369(4)
C10S C11S 1.427(4)
C11S C12S 1.357(3)
C12S C13S 1.442(3)

loop_
_geom_torsion_atom_site_label_1
_geom_torsion_atom_site_label_2
_geom_torsion_atom_site_label_3
_geom_torsion_atom_site_label_4
_geom_torsion
O2B Zn1B O1B C28B -161.06(17)
O1WB Zn1B O1B C28B 95.00(17)
N2B Zn1B O1B C28B -10.33(17)
N1B Zn1B O1B C28B -72.8(2)
O2B Zn1B N1B C7B -5.85(16)
O1B Zn1B N1B C7B -95.47(18)
O1WB Zn1B N1B C7B 96.98(17)
N2B Zn1B N1B C7B -160.58(17)
O2B Zn1B N1B C16B 171.91(13)
O1B Zn1B N1B C16B 82.28(16)
O1WB Zn1B N1B C16B -85.26(13)
N2B Zn1B N1B C16B 17.18(12)
C2B C1B O2B Zn1B 154.61(13)
C6B C1B O2B Zn1B -27.5(3)
O1B Zn1B O2B C1B 173.45(16)
O1WB Zn1B O2B C1B -83.29(17)
N2B Zn1B O2B C1B 81.4(2)
N1B Zn1B O2B C1B 22.88(16)
O2B C1B C2B C3B 176.03(17)
C6B C1B C2B C3B -2.0(3)
O2B C1B C2B C8B -1.2(3)
C6B C1B C2B C8B -179.22(17)
O2B Zn1B N2B C22B 93.3(2)
O1B Zn1B N2B C22B 0.38(16)
O1WB Zn1B N2B C22B -102.17(17)
N1B Zn1B N2B C22B 153.93(17)
O2B Zn1B N2B C21B -78.30(18)
O1B Zn1B N2B C21B -171.21(13)
O1WB Zn1B N2B C21B 86.24(14)
N1B Zn1B N2B C21B -17.66(13)
C1B C2B C3B C4B -1.0(3)
C8B C2B C3B C4B 176.15(18)
C2B C3B C4B C5B 1.8(3)
C2B C3B C4B C12B 179.86(18)
C3B C4B C5B C6B 0.5(3)
C12B C4B C5B C6B -177.54(18)
C4B C5B C6B C7B 174.95(18)
C4B C5B C6B C1B -3.5(3)
O2B C1B C6B C5B -173.66(18)
C2B C1B C6B C5B 4.2(3)
O2B C1B C6B C7B 8.0(3)
C2B C1B C6B C7B -174.08(17)
C16B N1B C7B C6B 175.45(17)
Zn1B N1B C7B C6B -6.9(3)
C5B C6B C7B N1B -169.23(18)
C1B C6B C7B N1B 9.2(3)
C3B C2B C8B C9B -108.9(2)
C1B C2B C8B C9B 68.2(2)
C3B C2B C8B C11B 10.5(3)
C1B C2B C8B C11B -172.45(17)
C3B C2B C8B C10B 129.06(19)
C1B C2B C8B C10B -53.9(2)
C5B C4B C12B C14B 109.1(2)
C3B C4B C12B C14B -68.8(2)
C5B C4B C12B C15B -131.8(2)
C3B C4B C12B C15B 50.3(2)
C5B C4B C12B C13B -12.3(3)
C3B C4B C12B C13B 169.72(19)
C7B N1B C16B C17B -18.8(3)
Zn1B N1B C16B C17B 163.29(16)
C7B N1B C16B C21B 164.48(17)
Zn1B N1B C16B C21B -13.4(2)
N1B C16B C17B C18B -177.36(18)
C21B C16B C17B C18B -0.8(3)
C16B C17B C18B C19B 1.9(3)
C17B C18B C19B C20B -0.9(3)
C18B C19B C20B C21B -1.3(3)
C19B C20B C21B C16B 2.5(3)
C19B C20B C21B N2B 179.37(19)
N1B C16B C21B C20B 175.52(17)
C17B C16B C21B C20B -1.4(3)
N1B C16B C21B N2B -1.6(2)
C17B C16B C21B N2B -178.55(17)
C22B N2B C21B C20B 27.7(3)
Zn1B N2B C21B C20B -160.41(16)
C22B N2B C21B C16B -155.37(18)
Zn1B N2B C21B C16B 16.6(2)
C21B N2B C22B C23B 178.24(18)
Zn1B N2B C22B C23B 7.3(3)
N2B C22B C23B C24B 174.73(18)
N2B C22B C23B C28B -8.0(3)
C28B C23B C24B C25B 0.9(3)
C22B C23B C24B C25B 178.36(18)
C23B C24B C25B C26B 1.4(3)
C23B C24B C25B C29B 176.25(17)
C24B C25B C26B C27B -2.2(3)
C29B C25B C26B C27B -177.24(18)
C25B C26B C27B C28B 0.6(3)
C25B C26B C27B C33B 179.80(17)
Zn1B O1B C28B C23B 12.1(3)
Zn1B O1B C28B C27B -170.29(13)
C24B C23B C28B O1B 175.08(17)
C22B C23B C28B O1B -2.1(3)
C24B C23B C28B C27B -2.5(3)
C22B C23B C28B C27B -179.73(18)
C26B C27B C28B O1B -175.79(17)
C33B C27B C28B O1B 5.0(3)
C26B C27B C28B C23B 1.8(3)
C33B C27B C28B C23B -177.41(16)
C24B C25B C29B C32B 140.54(19)
C26B C25B C29B C32B -44.7(2)
C24B C25B C29B C31B 19.6(3)
C26B C25B C29B C31B -165.61(19)
C24B C25B C29B C30B -98.9(2)
C26B C25B C29B C30B 75.9(2)
C26B C27B C33B C34B -122.77(19)
C28B C27B C33B C34B 56.5(2)
C26B C27B C33B C36B 115.8(2)
C28B C27B C33B C36B -64.9(2)
C26B C27B C33B C35B -4.1(2)
C28B C27B C33B C35B 175.10(17)
C28A O1A Zn1A O2A 176.26(16)
C28A O1A Zn1A O1W -91.44(17)
C28A O1A Zn1A N2A 64.1(3)
C28A O1A Zn1A N1A 15.16(17)
C22A N1A Zn1A O1A -14.59(16)
C21A N1A Zn1A O1A 167.45(13)
C22A N1A Zn1A O2A -126.70(18)
C21A N1A Zn1A O2A 55.3(2)
C22A N1A Zn1A O1W 83.65(17)
C21A N1A Zn1A O1W -94.31(14)
C22A N1A Zn1A N2A -179.97(17)
C21A N1A Zn1A N2A 2.07(12)
C6A C1A O2A Zn1A 26.7(3)
C2A C1A O2A Zn1A -152.93(14)
O1A Zn1A O2A C1A 165.54(14)
O1W Zn1A O2A C1A 66.69(15)
N2A Zn1A O2A C1A -32.25(15)
N1A Zn1A O2A C1A -84.4(2)
O1A Zn1A N2A C7A 139.59(18)
O2A Zn1A N2A C7A 25.57(16)
O1W Zn1A N2A C7A -64.91(16)
N1A Zn1A N2A C7A -170.47(16)
O1A Zn1A N2A C16A -51.1(2)
O2A Zn1A N2A C16A -165.17(13)
O1W Zn1A N2A C16A 104.35(13)
N1A Zn1A N2A C16A -1.21(12)
O2A C1A C2A C3A -177.80(18)
C6A C1A C2A C3A 2.5(3)
O2A C1A C2A C8A 5.3(3)
C6A C1A C2A C8A -174.40(16)
C1A C2A C3A C4A -1.9(3)
C8A C2A C3A C4A 174.88(18)
C2A C3A C4A C5A 0.6(3)
C2A C3A C4A C12A -179.48(19)
C3A C4A C5A C6A 0.0(3)
C12A C4A C5A C6A -179.99(18)
O2A C1A C6A C7A -3.1(3)
C2A C1A C6A C7A 176.62(18)
O2A C1A C6A C5A 178.26(18)
C2A C1A C6A C5A -2.1(3)
C4A C5A C6A C7A -177.89(19)
C4A C5A C6A C1A 0.9(3)
C16A N2A C7A C6A 176.82(18)
Zn1A N2A C7A C6A -14.7(3)
C1A C6A C7A N2A -2.2(3)
C5A C6A C7A N2A 176.54(18)
C3A C2A C8A C9A -114.5(2)
C1A C2A C8A C9A 62.4(2)
C3A C2A C8A C11A 3.8(3)
C1A C2A C8A C11A -179.40(18)
C3A C2A C8A C10A 124.7(2)
C1A C2A C8A C10A -58.5(2)
C5A C4A C12A C15A 112.0(2)
C3A C4A C12A C15A -68.0(2)
C5A C4A C12A C13A -9.0(3)
C3A C4A C12A C13A 171.02(18)
C5A C4A C12A C14A -127.3(2)
C3A C4A C12A C14A 52.8(2)
C7A N2A C16A C17A -13.1(3)
Zn1A N2A C16A C17A 177.49(14)
C7A N2A C16A C21A 169.58(17)
Zn1A N2A C16A C21A 0.2(2)
N2A C16A C17A C18A -179.36(18)
C21A C16A C17A C18A -2.1(3)
C16A C17A C18A C19A 1.7(3)
C17A C18A C19A C20A -0.3(3)
C18A C19A C20A C21A -0.6(3)
C19A C20A C21A N1A 176.84(18)
C19A C20A C21A C16A 0.1(3)
C22A N1A C21A C20A 2.5(3)
Zn1A N1A C21A C20A -179.43(16)
C22A N1A C21A C16A 179.35(18)
Zn1A N1A C21A C16A -2.6(2)
C17A C16A C21A C20A 1.2(3)
N2A C16A C21A C20A 178.63(17)
C17A C16A C21A N1A -175.75(16)
N2A C16A C21A N1A 1.7(2)
C21A N1A C22A C23A -171.99(18)
Zn1A N1A C22A C23A 10.2(3)
N1A C22A C23A C24A 178.07(19)
N1A C22A C23A C28A 0.9(3)
C22A C23A C24A C25A -177.08(18)
C28A C23A C24A C25A 0.2(3)
C23A C24A C25A C26A -0.4(3)
C23A C24A C25A C29A -178.27(18)
C24A C25A C26A C27A 0.2(3)
C29A C25A C26A C27A 178.07(19)
C25A C26A C27A C28A 0.2(3)
C25A C26A C27A C33A -179.76(18)
Zn1A O1A C28A C23A -9.8(3)
Zn1A O1A C28A C27A 170.78(13)
C22A C23A C28A O1A -2.1(3)
C24A C23A C28A O1A -179.14(18)
C22A C23A C28A C27A 177.32(17)
C24A C23A C28A C27A 0.3(3)
C26A C27A C28A O1A 178.99(18)
C33A C27A C28A O1A -1.0(3)
C26A C27A C28A C23A -0.4(3)
C33A C27A C28A C23A 179.55(17)
C24A C25A C29A C32A 68.7(2)
C26A C25A C29A C32A -109.0(2)
C24A C25A C29A C31A -170.8(2)
C26A C25A C29A C31A 11.5(3)
C24A C25A C29A C30A -50.6(3)
C26A C25A C29A C30A 131.6(2)
C26A C27A C33A C36A -118.8(2)
C28A C27A C33A C36A 61.2(2)
C26A C27A C33A C35A -0.7(3)
C28A C27A C33A C35A 179.31(17)
C26A C27A C33A C34A 120.0(2)
C28A C27A C33A C34A -60.0(2)
C13S N1S C1S C2S -179.41(18)
C13S N1S C1S C6S 2.0(3)
N1S C1S C2S C3S -175.66(19)
C6S C1S C2S C3S 3.0(3)
C1S C2S C3S C4S 0.4(3)
C2S C3S C4S C5S -3.0(4)
C3S C4S C5S C6S 1.9(3)
C4S C5S C6S C7S 179.7(2)
C4S C5S C6S C1S 1.5(3)
N1S C1S C6S C7S -3.7(3)
C2S C1S C6S C7S 177.77(18)
N1S C1S C6S C5S 174.61(19)
C2S C1S C6S C5S -4.0(3)
C5S C6S C7S C8S -176.7(2)
C1S C6S C7S C8S 1.6(3)
C6S C7S C8S C9S 179.4(2)
C6S C7S C8S C13S 1.8(3)
C7S C8S C9S C10S -175.8(2)
C13S C8S C9S C10S 1.8(3)
C8S C9S C10S C11S 0.0(4)
C9S C10S C11S C12S -1.5(4)
C10S C11S C12S C13S 1.0(3)
C1S N1S C13S C12S -177.39(18)
C1S N1S C13S C8S 1.6(3)
C11S C12S C13S N1S 179.9(2)
C11S C12S C13S C8S 0.9(3)
C7S C8S C13S N1S -3.5(3)
C9S C8S C13S N1S 178.70(19)
C7S C8S C13S C12S 175.4(2)
C9S C8S C13S C12S -2.3(3)
